data_7200659
loop_
_publ_author_name
'Choi, Eun-Young'
'Wray, Curtis A.'
'Hu, Chunhua'
'Choe, Wonyoung'

_publ_section_title
;
 Highly tunable metal--organic frameworks with open metal centers
;
_journal_issue 4
_journal_name_full CrystEngComm
_journal_page_first 553
_journal_paper_doi 10.1039/b819707p
_journal_volume 11
_journal_year 2009
_chemical_formula_moiety 'C48 H30 N4 O11 Zn3'
_chemical_formula_sum 'C48 H30 N4 O11 Zn3'
_chemical_formula_weight 1034.87
_chemical_name_systematic
;
?
;
_space_group_IT_number 139
_symmetry_cell_setting tetragonal
_symmetry_space_group_name_Hall '-I 4 2'
_symmetry_space_group_name_H-M 'I 4/m m m'
_atom_sites_solution_hydrogens geom
_atom_sites_solution_primary direct
_atom_sites_solution_secondary difmap
_audit_creation_method SHELXTL
_cell_angle_alpha 90.00
_cell_angle_beta 90.00
_cell_angle_gamma 90.00
_cell_formula_units_Z 2
_cell_length_a 16.6940(10)
_cell_length_b 16.6940(10)
_cell_length_c 18.5799(15)
_cell_measurement_reflns_used 6692
_cell_measurement_temperature 296(2)
_cell_measurement_theta_max 24.92
_cell_measurement_theta_min 2.19
_cell_volume 5178.0(6)
_computing_cell_refinement 'Bruker SMART'
_computing_data_collection 'Bruker SMART'
_computing_data_reduction 'Bruker SAINT'
_computing_molecular_graphics 'Bruker SHELXTL'
_computing_publication_material 'Bruker SHELXTL'
_computing_structure_refinement 'Bruker SHELXTL'
_computing_structure_solution 'Bruker SHELXTL'
_diffrn_ambient_temperature 296(2)
_diffrn_measured_fraction_theta_full 1.000
_diffrn_measured_fraction_theta_max 1.000
_diffrn_measurement_device_type 'Bruker SMART APEX CCD'
_diffrn_measurement_method 'omega scans'
_diffrn_radiation_monochromator graphite
_diffrn_radiation_source 'fine-focus sealed tube'
_diffrn_radiation_type MoK\a
_diffrn_radiation_wavelength 0.71073
_diffrn_reflns_av_R_equivalents 0.0665
_diffrn_reflns_av_sigmaI/netI 0.0206
_diffrn_reflns_limit_h_max 20
_diffrn_reflns_limit_h_min -20
_diffrn_reflns_limit_k_max 20
_diffrn_reflns_limit_k_min -20
_diffrn_reflns_limit_l_max 22
_diffrn_reflns_limit_l_min -22
_diffrn_reflns_number 29596
_diffrn_reflns_theta_full 26.06
_diffrn_reflns_theta_max 26.06
_diffrn_reflns_theta_min 1.64
_diffrn_standards_decay_% 0
_exptl_absorpt_coefficient_mu 0.718
_exptl_absorpt_correction_T_max 0.9636
_exptl_absorpt_correction_T_min 0.7651
_exptl_absorpt_correction_type multi-scan
_exptl_absorpt_process_details SADABS
_exptl_crystal_colour dark_purple
_exptl_crystal_density_diffrn 0.664
_exptl_crystal_density_method 'not measured'
_exptl_crystal_description plate
_exptl_crystal_F_000 1048
_exptl_crystal_size_max 0.39
_exptl_crystal_size_mid 0.33
_exptl_crystal_size_min 0.05
_platon_squeeze_details
;
Disordered, independent solvent molecules were eliminated from the refinement
using SQUEEZE/PLATON [Spek, A.L. (2003), J. Appl. Cryst. 36, 7-13].

R factors before data are squeezed:
_refine_ls_R_factor_all 0.1223
_refine_ls_R_factor_gt 0.1022
_refine_ls_wR_factor_ref 0.3491
_refine_ls_wR_factor_gt 0.3232
;
_refine_diff_density_max 0.641
_refine_diff_density_min -0.320
_refine_diff_density_rms 0.061
_refine_ls_extinction_method none
_refine_ls_goodness_of_fit_ref 1.036
_refine_ls_hydrogen_treatment mixed
_refine_ls_matrix_type full
_refine_ls_number_parameters 98
_refine_ls_number_reflns 1496
_refine_ls_number_restraints 10
_refine_ls_restrained_S_all 1.038
_refine_ls_R_factor_all 0.0647
_refine_ls_R_factor_gt 0.0481
_refine_ls_shift/su_max 0.001
_refine_ls_shift/su_mean 0.000
_refine_ls_structure_factor_coef Fsqd
_refine_ls_weighting_details 'calc w=1/[\s^2^(Fo^2^)+(0.0963P)^2^+0.0000P] where P=(Fo^2^+2Fc^2^)/3'
_refine_ls_weighting_scheme calc
_refine_ls_wR_factor_gt 0.1283
_refine_ls_wR_factor_ref 0.1373
_reflns_number_gt 1195
_reflns_number_total 1496
_reflns_threshold_expression >2sigma(I)
_cod_data_source_file b819707p.txt
_cod_data_source_block c7ch35-i4mmmsq
_cod_original_sg_symbol_Hall '-I 4 2 '
_cod_database_code 7200659

loop_
_symmetry_equiv_pos_as_xyz
'x, y, z'
'-x, -y, z'
'-y, x, z'
'y, -x, z'
'-x, y, -z'
'x, -y, -z'
'y, x, -z'
'-y, -x, -z'
'x+1/2, y+1/2, z+1/2'
'-x+1/2, -y+1/2, z+1/2'
'-y+1/2, x+1/2, z+1/2'
'y+1/2, -x+1/2, z+1/2'
'-x+1/2, y+1/2, -z+1/2'
'x+1/2, -y+1/2, -z+1/2'
'y+1/2, x+1/2, -z+1/2'
'-y+1/2, -x+1/2, -z+1/2'
'-x, -y, -z'
'x, y, -z'
'y, -x, -z'
'-y, x, -z'
'x, -y, z'
'-x, y, z'
'-y, -x, z'
'y, x, z'
'-x+1/2, -y+1/2, -z+1/2'
'x+1/2, y+1/2, -z+1/2'
'y+1/2, -x+1/2, -z+1/2'
'-y+1/2, x+1/2, -z+1/2'
'x+1/2, -y+1/2, z+1/2'
'-x+1/2, y+1/2, z+1/2'
'-y+1/2, -x+1/2, z+1/2'
'y+1/2, x+1/2, z+1/2'

loop_
_atom_site_label
_atom_site_type_symbol
_atom_site_fract_x
_atom_site_fract_y
_atom_site_fract_z
_atom_site_U_iso_or_equiv
_atom_site_adp_type
_atom_site_occupancy
_atom_site_symmetry_multiplicity
_atom_site_calc_flag
_atom_site_refinement_flags
_atom_site_disorder_assembly
_atom_site_disorder_group
Zn1 Zn 0.5000 0.5000 0.966217(2) 0.04575(1) Uani 0.50 8 d SP . .
Zn2 Zn 0.0000 0.0000 0.921728(1) 0.04569(0) Uani 1 8 d SD . .
N1 N 0.378427(5) 0.5000 0.981533(6) 0.05081(5) Uani 0.50 2 d SP . .
C1 C 0.329095(4) 0.434279(4) 0.983357(7) 0.06293(4) Uani 0.50 1 d P . .
C2 C 0.247180(4) 0.459305(4) 0.984109(7) 0.06814(4) Uani 0.50 1 d P . .
H2 H 0.2024 0.4262 0.9845 0.082 Uiso 0.50 1 calc PR . .
C3 C 0.354379(4) 0.354379(4) 0.983096(9) 0.06089(6) Uani 0.50 2 d SP A .
C4 C 0.290756(4) 0.290756(4) 0.985299(6) 0.05073(4) Uani 0.50 2 d SPD . .
O1A O 0.083030(7) 0.090339(7) 0.938574(6) 0.06948(2) Uani 0.25 1 d PD . -1
C5A C 0.261090(13) 0.257078(12) 0.922898(7) 0.08537(4) Uani 0.50 2 d SPD A -1
H5A H 0.2769 0.2775 0.8785 0.102 Uiso 0.50 2 calc SPR A -1
C6A C 0.207989(11) 0.193190(11) 0.925567(8) 0.06533(4) Uani 0.25 1 d PD A -1
H6A H 0.1965 0.1644 0.8840 0.078 Uiso 0.25 1 calc PR A -1
O1B O 0.091657(6) 0.073314(7) 0.942747(6) 0.06948(2) Uani 0.25 1 d PD . -2
C5B C 0.254595(12) 0.270057(12) 0.950423(7) 0.08537(4) Uani 0.25 1 d PD . -2
H5B H 0.2719 0.2936 0.9078 0.102 Uiso 0.25 1 calc PR . -2
C6B C 0.192853(11) 0.214663(10) 0.948872(8) 0.06533(4) Uani 0.25 1 d PD . -2
H6B H 0.1650 0.2059 0.9062 0.078 Uiso 0.25 1 calc PR . -2
C7 C 0.172207(3) 0.172207(3) 0.989973(7) 0.05493(4) Uani 0.50 2 d SPD . .
C8 C 0.109065(3) 0.109065(3) 0.993906(9) 0.05963(3) Uani 0.50 2 d SPD . .
O2 O 0.5000 0.5000 0.845067(13) 0.07175(7) Uani 0.50 8 d SPD . .
H2O H 0.535528(18) 0.535528(18) 0.825127(16) 0.086 Uiso 0.25 2 d SPRD . .
O3 O 0.0000 0.0000 0.816528(7) 0.09489(5) Uani 1 8 d SD . .
H3O H 0.0000 0.0489 0.7918 0.114 Uiso 0.50 2 d SPRD . .

loop_
_atom_site_aniso_label
_atom_site_aniso_U_11
_atom_site_aniso_U_22
_atom_site_aniso_U_33
_atom_site_aniso_U_23
_atom_site_aniso_U_13
_atom_site_aniso_U_12
Zn1 0.02508(1) 0.02508(1) 0.08709(2) 0.000 0.000 0.000
Zn2 0.02987(0) 0.02987(0) 0.07732(1) 0.000 0.000 0.000
N1 0.02514(4) 0.02440(3) 0.10290(13) 0.000 -0.00407(5) 0.000
C1 0.02834(3) 0.03308(3) 0.12738(12) 0.00292(5) 0.00111(5) -0.00371(3)
C2 0.02716(3) 0.04307(4) 0.13418(12) -0.00080(6) 0.00127(5) -0.00338(3)
C3 0.03122(3) 0.03122(3) 0.12022(17) -0.00200(5) -0.00200(5) -0.00600(4)
C4 0.03323(3) 0.03323(3) 0.08573(12) -0.00042(4) -0.00042(4) -0.00596(4)
O1A 0.04011(3) 0.03937(3) 0.12897(4) -0.01128(4) 0.00731(4) -0.01282(2)
C5A 0.10530(7) 0.08009(7) 0.07071(9) 0.00833(7) -0.00757(7) -0.05831(4)
C6A 0.05487(6) 0.05626(7) 0.08486(9) -0.01305(6) -0.00129(6) -0.02144(4)
O1B 0.04011(3) 0.03937(3) 0.12897(4) -0.01128(4) 0.00731(4) -0.01282(2)
C5B 0.10530(7) 0.08009(7) 0.07071(9) 0.00833(7) -0.00757(7) -0.05831(4)
C6B 0.05487(6) 0.05626(7) 0.08486(9) -0.01305(6) -0.00129(6) -0.02144(4)
C7 0.03614(3) 0.03614(3) 0.09252(9) 0.00183(6) 0.00183(6) -0.01029(4)
C8 0.02886(2) 0.02886(2) 0.12117(9) -0.00366(10) -0.00366(10) -0.00142(3)
O2 0.06594(8) 0.06594(8) 0.08337(13) 0.000 0.000 0.000
O3 0.08826(5) 0.08826(5) 0.10816(10) 0.000 0.000 0.000

loop_
_atom_type_symbol
_atom_type_description
_atom_type_scat_dispersion_real
_atom_type_scat_dispersion_imag
_atom_type_scat_source
C C 0.0033 0.0016 'International Tables Vol C Tables 4.2.6.8 and 6.1.1.4'
H H 0.0000 0.0000 'International Tables Vol C Tables 4.2.6.8 and 6.1.1.4'
N N 0.0061 0.0033 'International Tables Vol C Tables 4.2.6.8 and 6.1.1.4'
O O 0.0106 0.0060 'International Tables Vol C Tables 4.2.6.8 and 6.1.1.4'
Zn Zn 0.2839 1.4301 'International Tables Vol C Tables 4.2.6.8 and 6.1.1.4'

loop_
_geom_angle_atom_site_label_1
_geom_angle_atom_site_label_2
_geom_angle_atom_site_label_3
_geom_angle
_geom_angle_site_symmetry_1
_geom_angle_site_symmetry_3
_geom_angle_publ_flag
N1 Zn1 N1 88.895(1) 2_665 4_565 ?
N1 Zn1 N1 164.037(7) 2_665 . ?
N1 Zn1 N1 88.895(1) 4_565 . ?
N1 Zn1 N1 88.895(1) 2_665 3_655 ?
N1 Zn1 N1 164.037(7) 4_565 3_655 ?
N1 Zn1 N1 88.895(1) . 3_655 ?
N1 Zn1 O2 97.982(3) 2_665 . ?
N1 Zn1 O2 97.982(3) 4_565 . ?
N1 Zn1 O2 97.982(3) . . ?
N1 Zn1 O2 97.982(3) 3_655 . ?
O3 Zn2 O1B 101.272(3) . 24 ?
O3 Zn2 O1B 101.272(3) . 2 ?
O1B Zn2 O1B 154.170(7) 24 2 ?
O3 Zn2 O1B 101.272(3) . . ?
O1B Zn2 O1B 157.456(7) 2 . ?
O3 Zn2 O1B 101.272(3) . 23 ?
O1B Zn2 O1B 157.456(7) 24 23 ?
O1B Zn2 O1B 154.170(7) . 23 ?
O3 Zn2 O1B 101.272(3) . 22 ?
O1B Zn2 O1B 87.810(1) 24 22 ?
O1B Zn2 O1B 75.553(6) 2 22 ?
O1B Zn2 O1B 99.966(6) . 22 ?
O1B Zn2 O1B 87.810(1) 23 22 ?
O3 Zn2 O1B 101.272(3) . 3 ?
O1B Zn2 O1B 75.553(6) 24 3 ?
O1B Zn2 O1B 87.810(1) 2 3 ?
O1B Zn2 O1B 87.810(1) . 3 ?
O1B Zn2 O1B 99.966(6) 23 3 ?
O3 Zn2 O1B 101.272(3) . 4 ?
O1B Zn2 O1B 99.966(6) 24 4 ?
O1B Zn2 O1B 87.810(1) 2 4 ?
O1B Zn2 O1B 87.810(1) . 4 ?
O1B Zn2 O1B 75.553(6) 23 4 ?
O1B Zn2 O1B 154.170(7) 22 4 ?
O1B Zn2 O1B 157.456(7) 3 4 ?
O3 Zn2 O1B 101.272(3) . 21 ?
O1B Zn2 O1B 87.810(1) 24 21 ?
O1B Zn2 O1B 99.966(6) 2 21 ?
O1B Zn2 O1B 75.553(6) . 21 ?
O1B Zn2 O1B 87.810(1) 23 21 ?
O1B Zn2 O1B 157.456(7) 22 21 ?
O1B Zn2 O1B 154.170(7) 3 21 ?
O3 Zn2 O1A 98.688(3) . 24 ?
O1B Zn2 O1A 159.661(5) 2 24 ?
O1B Zn2 O1A 158.221(5) 23 24 ?
O1B Zn2 O1A 96.782(5) 22 24 ?
O1B Zn2 O1A 84.492(5) 3 24 ?
O1B Zn2 O1A 92.116(5) 4 24 ?
O1B Zn2 O1A 79.796(5) 21 24 ?
O3 Zn2 O1A 98.688(3) . . ?
O1B Zn2 O1A 158.222(5) 2 . ?
O1B Zn2 O1A 159.661(5) 23 . ?
O1B Zn2 O1A 92.116(5) 22 . ?
O1B Zn2 O1A 79.796(5) 3 . ?
O1B Zn2 O1A 96.782(5) 4 . ?
O1B Zn2 O1A 84.492(5) 21 . ?
O3 Zn2 O1A 98.688(3) . 23 ?
O1B Zn2 O1A 158.221(5) 24 23 ?
O1B Zn2 O1A 4.654(5) 2 23 ?
O1B Zn2 O1A 159.661(5) . 23 ?
O1B Zn2 O1A 9.004(5) 23 23 ?
O1B Zn2 O1A 79.796(5) 22 23 ?
O1B Zn2 O1A 92.116(5) 3 23 ?
O1B Zn2 O1A 84.492(5) 4 23 ?
O1B Zn2 O1A 96.782(5) 21 23 ?
O1A Zn2 O1A 162.624(6) 24 23 ?
O1A Zn2 O1A 161.971(6) . 23 ?
C1 N1 C1 106.168(8) . 21_565 ?
C1 N1 Zn1 126.709(4) . . ?
C1 N1 Zn1 126.709(4) 21_565 . ?
C1 N1 Zn1 122.055(5) . 17_667 ?
C1 N1 Zn1 122.055(5) 21_565 17_667 ?
N1 C1 C3 125.529(7) . . ?
N1 C1 C2 109.912(6) . . ?
C3 C1 C2 124.549(7) . . ?
C2 C2 C1 106.988(4) 21_565 . ?
C2 C2 H2 126.5 21_565 . ?
C1 C2 H2 126.5 . . ?
C1 C3 C1 125.118(9) 24 . ?
C1 C3 C4 117.423(4) 24 . ?
C1 C3 C4 117.423(5) . . ?
C5A C4 C5B 117.855(14) . 18_557 ?
C5A C4 C5B 117.269(14) . 7_557 ?
C5A C4 C3 121.238(13) . . ?
C5B C4 C3 120.598(13) 18_557 . ?
C5B C4 C3 120.598(13) 7_557 . ?
C8 O1A Zn2 125.527(10) . . ?
C4 C5A C6A 120.809(13) . . ?
C4 C5A H5A 119.6 . . ?
C6A C5A H5A 119.6 . . ?
C7 C6A C5A 120.109(13) . . ?
C7 C6A H6A 119.9 . . ?
C5A C6A H6A 119.9 . . ?
C8 O1B Zn2 131.880(10) . . ?
C4 C5B C6B 120.661(14) 18_557 . ?
C4 C5B H5B 119.7 18_557 . ?
C6B C5B H5B 119.7 . . ?
C7 C6B C5B 120.703(14) 18_557 . ?
C7 C6B H6B 119.6 18_557 . ?
C5B C6B H6B 119.6 . . ?
C6A C7 C6B 115.252(13) 24 18_557 ?
C6A C7 C6B 118.271(13) . 18_557 ?
C6A C7 C6B 118.271(13) 24 7_557 ?
C6A C7 C6B 115.252(12) . 7_557 ?
C6A C7 C8 121.766(13) 24 . ?
C6A C7 C8 121.766(13) . . ?
C6B C7 C8 119.854(13) 18_557 . ?
C6B C7 C8 119.854(14) 7_557 . ?
O1A C8 O1B 123.293(11) 24 18_557 ?
O1A C8 O1B 124.944(11) . 18_557 ?
O1B C8 O1B 119.518(13) 24 18_557 ?
O1B C8 O1B 115.648(13) . 18_557 ?
O1A C8 O1B 124.944(11) 24 7_557 ?
O1A C8 O1B 123.293(11) . 7_557 ?
O1B C8 O1B 115.648(13) 24 7_557 ?
O1B C8 O1B 119.518(13) . 7_557 ?
O1A C8 C7 114.323(14) 24 . ?
O1A C8 C7 114.323(14) . . ?
O1B C8 C7 120.030(14) 24 . ?
O1B C8 C7 120.030(14) . . ?
O1B C8 C7 120.429(12) 18_557 . ?
O1B C8 C7 120.429(12) 7_557 . ?
Zn1 O2 H2O 113.8 . . ?
Zn2 O3 H3O 119.4 . . ?

loop_
_geom_bond_atom_site_label_1
_geom_bond_atom_site_label_2
_geom_bond_distance
_geom_bond_site_symmetry_2
_geom_bond_publ_flag
Zn1 N1 2.04939(14) 2_665 ?
Zn1 N1 2.04939(14) 4_565 ?
Zn1 N1 2.04939(14) . ?
Zn1 N1 2.04939(14) 3_655 ?
Zn1 O2 2.2510(3) . ?
Zn2 O3 1.9546(2) . ?
Zn2 O1B 1.99793(16) 24 ?
Zn2 O1B 1.99793(16) 2 ?
Zn2 O1B 1.99793(16) . ?
Zn2 O1B 1.99793(16) 23 ?
Zn2 O1B 1.99793(16) 22 ?
Zn2 O1B 1.99793(16) 3 ?
Zn2 O1B 1.99793(16) 4 ?
Zn2 O1B 1.99793(16) 21 ?
Zn2 O1A 2.07212(17) 24 ?
Zn2 O1A 2.07212(17) . ?
Zn2 O1A 2.07212(17) 23 ?
N1 C1 1.37227(12) . ?
N1 C1 1.37227(11) 21_565 ?
N1 Zn1 2.24977(14) 17_667 ?
C1 C3 1.39905(11) . ?
C1 C2 1.42995(14) . ?
C2 C2 1.35872(17) 21_565 ?
C2 H2 0.9300 . ?
C3 C1 1.39905(12) 24 ?
C3 C4 1.50263(16) . ?
C4 C5A 1.3804(2) . ?
C4 C5B 1.3821(2) 18_557 ?
C4 C5B 1.3821(2) 7_557 ?
O1A C8 1.1591(2) . ?
C5A C6A 1.3877(3) . ?
C5A H5A 0.9300 . ?
C6A C7 1.3826(2) . ?
C6A H6A 0.9300 . ?
O1B C8 1.1594(2) . ?
C5B C4 1.3821(2) 18_557 ?
C5B C6B 1.3851(3) . ?
C5B H5B 0.9300 . ?
C6B C7 1.3828(2) 18_557 ?
C6B H6B 0.9300 . ?
C7 C6A 1.3826(2) 24 ?
C7 C6B 1.3828(2) 18_557 ?
C7 C6B 1.3828(2) 7_557 ?
C7 C8 1.49250(14) . ?
C8 O1A 1.1591(2) 24 ?
C8 O1B 1.1594(2) 24 ?
C8 O1B 1.3513(2) 18_557 ?
C8 O1B 1.3513(2) 7_557 ?
O2 H2O 0.9170 . ?
O3 H3O 0.9367 . ?

loop_
_platon_squeeze_void_nr
_platon_squeeze_void_average_x
_platon_squeeze_void_average_y
_platon_squeeze_void_average_z
_platon_squeeze_void_volume
_platon_squeeze_void_count_electrons
1 -0.036 0.240 0.215 3418.8 805.3
